data_2202904
loop_
_publ_author_name
'\"Ozcan, \"Ozlem'
'G\"ultekin, Zeynep'
'Frey, Wolfgang'
'H\"okelek, Tuncer'

_publ_section_title
;
 (1<i>RS</i>,3<i>RS</i>)-2-Methoxymethyl-1,3-dithiolane 1,3-dioxide
;
_journal_issue 10
_journal_name_full 'Acta Crystallographica Section E'
_journal_page_first o1541
_journal_page_last o1543
_journal_paper_doi 10.1107/S1600536803019500
_journal_volume 59
_journal_year 2003
_chemical_formula_moiety 'C5 H10 O3 S2'
_chemical_formula_sum 'C5 H10 O3 S2'
_chemical_formula_weight 182.27
_chemical_name_systematic
;
 ?
;
_space_group_IT_number 14
_symmetry_cell_setting monoclinic
_symmetry_space_group_name_Hall '-P 2ybc'
_symmetry_space_group_name_H-M 'P 1 21/c 1'
_atom_sites_solution_hydrogens geom
_atom_sites_solution_primary direct
_atom_sites_solution_secondary difmap
_audit_creation_method SHELXL-97
_cell_angle_alpha 90.00
_cell_angle_beta 99.260(14)
_cell_angle_gamma 90.00
_cell_formula_units_Z 4
_cell_length_a 14.4429(19)
_cell_length_b 6.3787(8)
_cell_length_c 8.8867(10)
_cell_measurement_reflns_used 25
_cell_measurement_temperature 293(2)
_cell_measurement_theta_max 18
_cell_measurement_theta_min 10
_cell_volume 808.04(18)
_computing_cell_refinement XSCANS
_computing_data_collection 'XSCANS (Siemens, 1996)'
_computing_data_reduction 'SHELXTL97 (Bruker, 1997)'
_computing_molecular_graphics 'Ortep-3 for windows (Farrugia, 1997)'
_computing_publication_material 'WinGX publication routines (Farrugia, 1999)'
_computing_structure_refinement 'SHELXL97 (Sheldrick, 1997)'
_computing_structure_solution 'SHELXS97 (Sheldrick, 1997)'
_diffrn_ambient_temperature 293(2)
_diffrn_measured_fraction_theta_full 1.000
_diffrn_measured_fraction_theta_max 1.000
_diffrn_measurement_device_type 'Siemens P4 Diffractometer'
_diffrn_measurement_method 'non-profiled w-scans'
_diffrn_radiation_monochromator graphite
_diffrn_radiation_source 'fine-focus sealed tube'
_diffrn_radiation_type MoK\a
_diffrn_radiation_wavelength 0.71073
_diffrn_reflns_av_R_equivalents 0.0441
_diffrn_reflns_av_sigmaI/netI 0.0398
_diffrn_reflns_limit_h_max 17
_diffrn_reflns_limit_h_min -16
_diffrn_reflns_limit_k_max 7
_diffrn_reflns_limit_k_min -7
_diffrn_reflns_limit_l_max 10
_diffrn_reflns_limit_l_min -1
_diffrn_reflns_number 1666
_diffrn_reflns_theta_full 26.00
_diffrn_reflns_theta_max 26.0
_diffrn_reflns_theta_min 1.43
_diffrn_standards_decay_% 1
_diffrn_standards_interval_count 50
_diffrn_standards_number 2
_exptl_absorpt_coefficient_mu 0.607
_exptl_absorpt_correction_type none
_exptl_crystal_colour colourless
_exptl_crystal_density_diffrn 1.498
_exptl_crystal_density_method 'not measured'
_exptl_crystal_description 'rod shaped'
_exptl_crystal_F_000 384
_exptl_crystal_size_max 0.35
_exptl_crystal_size_mid 0.20
_exptl_crystal_size_min 0.10
_refine_diff_density_max 0.381
_refine_diff_density_min -0.479
_refine_ls_extinction_coef 0.074(8)
_refine_ls_extinction_expression Fc^*^=kFc[1+0.001xFc^2^\l^3^/sin(2\q)]^-1/4^
_refine_ls_extinction_method SHELXL
_refine_ls_goodness_of_fit_ref 1.088
_refine_ls_hydrogen_treatment mixed
_refine_ls_matrix_type full
_refine_ls_number_parameters 112
_refine_ls_number_reflns 1161
_refine_ls_number_restraints 0
_refine_ls_restrained_S_all 1.088
_refine_ls_R_factor_all 0.0475
_refine_ls_R_factor_gt 0.0437
_refine_ls_shift/su_max 0.000
_refine_ls_shift/su_mean 0.000
_refine_ls_structure_factor_coef Fsqd
_refine_ls_weighting_details 'calc w = 1/[\s^2^(Fo^2^)+(0.0733P)^2^+0.5976P] where P = (Fo^2^+2Fc^2^)/3'
_refine_ls_weighting_scheme calc
_refine_ls_wR_factor_gt 0.1238
_refine_ls_wR_factor_ref 0.1291
_reflns_number_gt 1033
_reflns_number_total 1589
_reflns_threshold_expression I>2\s(I)
_cod_data_source_file su6046.cif
_cod_data_source_block I
_cod_original_cell_volume 808.04(17)
_cod_original_sg_symbol_H-M 'P 21/c'
_cod_database_code 2202904
_cod_database_fobs_code 2202904

loop_
_symmetry_equiv_pos_as_xyz
'x, y, z'
'-x, y+1/2, -z+1/2'
'-x, -y, -z'
'x, -y-1/2, z-1/2'

loop_
_atom_site_label
_atom_site_fract_x
_atom_site_fract_y
_atom_site_fract_z
_atom_site_U_iso_or_equiv
_atom_site_adp_type
_atom_site_calc_flag
_atom_site_refinement_flags
_atom_site_occupancy
_atom_site_disorder_assembly
_atom_site_disorder_group
_atom_site_type_symbol
H41 0.315(3) -0.246(7) 0.377(5) 0.066(12) Uiso d . 1 . . H
H1 0.286(2) -0.019(5) 0.101(4) 0.037(8) Uiso d . 1 . . H
H21 0.145(2) 0.286(5) 0.141(4) 0.043(9) Uiso d . 1 . . H
H22 0.124(2) 0.335(6) 0.304(4) 0.049(10) Uiso d . 1 . . H
H42 0.332(3) -0.341(7) 0.223(4) 0.063(12) Uiso d . 1 . . H
S1 0.26249(5) 0.17257(12) 0.32168(9) 0.0399(4) Uani d . 1 . . S
S2 0.14547(6) -0.16820(12) 0.14049(9) 0.0407(4) Uani d . 1 . . S
O2 0.12296(18) -0.1164(4) -0.0258(2) 0.0544(7) Uani d . 1 . . O
O1 0.25977(18) 0.0965(4) 0.4804(2) 0.0553(7) Uani d . 1 . . O
O3 0.42013(16) -0.1273(4) 0.3048(3) 0.0569(7) Uani d . 1 . . O
C2 0.1429(2) 0.2279(6) 0.2396(4) 0.0427(8) Uani d . 1 . . C
C3 0.0895(2) 0.0274(6) 0.2408(4) 0.0452(8) Uani d . 1 . . C
H3A 0.0251 0.0474 0.1915 0.054 Uiso calc R 1 . . H
H3B 0.0889 -0.0174 0.3449 0.054 Uiso calc R 1 . . H
C4 0.3306(2) -0.2208(6) 0.2822(4) 0.0469(9) Uani d . 1 . . C
C1 0.2636(2) -0.0610(5) 0.2027(3) 0.0359(8) Uani d . 1 . . C
C5 0.4889(3) -0.2472(8) 0.4002(5) 0.0754(13) Uani d . 1 . . C
H5A 0.5481 -0.1757 0.4119 0.113 Uiso calc R 1 . . H
H5B 0.4948 -0.3822 0.3549 0.113 Uiso calc R 1 . . H
H5C 0.4702 -0.2648 0.4983 0.113 Uiso calc R 1 . . H

loop_
_atom_site_aniso_label
_atom_site_aniso_U_11
_atom_site_aniso_U_22
_atom_site_aniso_U_33
_atom_site_aniso_U_12
_atom_site_aniso_U_13
_atom_site_aniso_U_23
S1 0.0408(6) 0.0381(6) 0.0394(6) -0.0030(3) 0.0024(4) -0.0085(3)
S2 0.0503(6) 0.0349(6) 0.0330(6) -0.0060(3) -0.0047(4) 0.0005(3)
O2 0.0732(16) 0.0591(15) 0.0258(12) -0.0011(13) -0.0081(11) -0.0015(11)
O1 0.0619(15) 0.0732(17) 0.0281(12) 0.0093(13) -0.0008(10) -0.0083(11)
O3 0.0439(13) 0.0602(16) 0.0653(16) 0.0097(12) 0.0050(11) 0.0107(13)
C2 0.0493(19) 0.0423(18) 0.0362(18) 0.0064(15) 0.0055(15) 0.0016(15)
C3 0.0393(17) 0.059(2) 0.0366(17) -0.0004(15) 0.0035(13) 0.0026(15)
C4 0.052(2) 0.0435(19) 0.044(2) 0.0058(16) 0.0055(16) 0.0033(17)
C1 0.0413(16) 0.0387(18) 0.0272(14) 0.0004(13) 0.0041(12) -0.0035(12)
C5 0.061(3) 0.082(3) 0.078(3) 0.028(2) -0.007(2) 0.004(3)

loop_
_atom_type_symbol
_atom_type_description
_atom_type_scat_dispersion_real
_atom_type_scat_dispersion_imag
_atom_type_scat_source
C C 0.0033 0.0016 'International Tables Vol C Tables 4.2.6.8 and 6.1.1.4'
H H 0.0000 0.0000 'International Tables Vol C Tables 4.2.6.8 and 6.1.1.4'
O O 0.0106 0.0060 'International Tables Vol C Tables 4.2.6.8 and 6.1.1.4'
S S 0.1246 0.1234 'International Tables Vol C Tables 4.2.6.8 and 6.1.1.4'

loop_
_geom_angle_atom_site_label_1
_geom_angle_atom_site_label_2
_geom_angle_atom_site_label_3
_geom_angle
_geom_angle_publ_flag
O1 S1 C2 106.04(15) yes
O1 S1 C1 106.54(14) yes
C2 S1 C1 91.29(15) yes
O2 S2 C3 107.00(15) yes
O2 S2 C1 104.96(14) yes
C3 S2 C1 93.57(14) yes
C4 O3 C5 113.2(3) yes
C3 C2 S1 107.0(2) yes
C3 C2 H21 115(2) ?
S1 C2 H21 106.4(19) ?
C3 C2 H22 114(2) ?
S1 C2 H22 104(2) ?
H21 C2 H22 109(3) ?
C2 C3 S2 108.4(2) yes
C2 C3 H3A 110.0 ?
S2 C3 H3A 110.0 ?
C2 C3 H3B 110.0 ?
S2 C3 H3B 110.0 ?
H3A C3 H3B 108.4 ?
O3 C4 C1 106.6(3) yes
O3 C4 H41 108(3) ?
C1 C4 H41 108(3) ?
O3 C4 H42 109(2) ?
C1 C4 H42 111(2) ?
H41 C4 H42 113(4) ?
C4 C1 S1 110.2(2) yes
C4 C1 S2 112.7(2) yes
S1 C1 S2 112.51(16) yes
C4 C1 H1 108.5(17) ?
S1 C1 H1 109.0(17) ?
S2 C1 H1 103.6(17) ?
O3 C5 H5A 109.5 ?
O3 C5 H5B 109.5 ?
H5A C5 H5B 109.5 ?
O3 C5 H5C 109.5 ?
H5A C5 H5C 109.5 ?
H5B C5 H5C 109.5 ?

loop_
_geom_bond_atom_site_label_1
_geom_bond_atom_site_label_2
_geom_bond_site_symmetry_2
_geom_bond_distance
_geom_bond_publ_flag
S1 O1 . 1.499(2) yes
S1 C2 . 1.798(3) yes
S1 C1 . 1.828(3) yes
S2 O2 . 1.498(2) yes
S2 C3 . 1.799(3) yes
S2 C1 . 1.839(3) yes
O3 C4 . 1.409(4) yes
O3 C5 . 1.421(5) yes
C2 C3 . 1.494(5) yes
C2 H21 . 0.96(4) ?
C2 H22 . 0.96(4) ?
C3 H3A . 0.9700 ?
C3 H3B . 0.9700 ?
C4 C1 . 1.502(5) yes
C4 H41 . 0.92(4) ?
C4 H42 . 0.93(4) ?
C1 H1 . 1.04(3) ?
C5 H5A . 0.9600 ?
C5 H5B . 0.9600 ?
C5 H5C . 0.9600 ?

loop_
_geom_torsion_atom_site_label_1
_geom_torsion_atom_site_label_2
_geom_torsion_atom_site_label_3
_geom_torsion_atom_site_label_4
_geom_torsion
_geom_torsion_publ_flag
O1 S1 C2 C3 -60.2(3) ?
C1 S1 C2 C3 47.4(2) yes
S1 C2 C3 S2 -56.1(3) yes
O2 S2 C3 C2 -73.5(2) ?
C1 S2 C3 C2 33.3(2) yes
C5 O3 C4 C1 170.7(3) ?
O3 C4 C1 S1 -61.2(3) ?
O3 C4 C1 S2 172.2(2) ?
O1 S1 C1 C4 -43.8(3) ?
C2 S1 C1 C4 -151.0(3) ?
O1 S1 C1 S2 82.86(18) ?
C2 S1 C1 S2 -24.30(19) yes
O2 S2 C1 C4 -126.9(3) ?
C3 S2 C1 C4 124.4(3) ?
O2 S2 C1 S1 107.70(18) ?
C3 S2 C1 S1 -0.96(19) yes

loop_
_cod_related_entry_id
_cod_related_entry_database
_cod_related_entry_code
1 ChemSpider 10276397
